data_7101705
loop_
_publ_author_name
'Ananchenko, Gennady S'
'Udachin, Konstantin A'
'Pojarova, Michaela'
'Jebors, Said'
'Coleman, Anthony W'
'Ripmeester, John A'

_publ_section_title
;
 A molecular turnstile in para-octanoyl calix[4]arene nanocapsules.
;
_journal_issue 7
_journal_name_full 'Chemical communications (Cambridge, England)'
_journal_page_first 707
_journal_page_last 709
_journal_paper_doi 10.1039/b613972h
_journal_year 2007
_chemical_formula_sum 'C60 H80 O8'
_chemical_formula_weight 929.24
_chemical_name_common para-octanoylcalix(4)arene
_chemical_name_systematic
;
?
;
_space_group_IT_number 2
_symmetry_cell_setting triclinic
_symmetry_space_group_name_Hall '-P 1'
_symmetry_space_group_name_H-M 'P -1'
_atom_sites_solution_hydrogens geom
_atom_sites_solution_primary direct
_atom_sites_solution_secondary difmap
_audit_creation_method SHELXL-97
_cell_angle_alpha 77.218(7)
_cell_angle_beta 89.814(6)
_cell_angle_gamma 83.368(7)
_cell_formula_units_Z 2
_cell_length_a 11.609(3)
_cell_length_b 15.012(4)
_cell_length_c 15.233(4)
_cell_measurement_reflns_used 499
_cell_measurement_temperature 125(2)
_cell_measurement_theta_max 29
_cell_measurement_theta_min 2
_cell_volume 2570.9(11)
_computing_structure_refinement 'SHELXL-97 (Sheldrick, 1997)'
_computing_structure_solution 'SHELXS-97 (Sheldrick, 1990)'
_diffrn_ambient_temperature 125(2)
_diffrn_measured_fraction_theta_full 0.806
_diffrn_measured_fraction_theta_max 0.806
_diffrn_radiation_monochromator graphite
_diffrn_radiation_source 'fine-focus sealed tube'
_diffrn_radiation_type MoK\a
_diffrn_radiation_wavelength 0.71070
_diffrn_reflns_av_R_equivalents 0.0000
_diffrn_reflns_av_sigmaI/netI 0.0644
_diffrn_reflns_limit_h_max 16
_diffrn_reflns_limit_h_min -16
_diffrn_reflns_limit_k_max 20
_diffrn_reflns_limit_k_min -19
_diffrn_reflns_limit_l_max 21
_diffrn_reflns_limit_l_min 0
_diffrn_reflns_number 13777
_diffrn_reflns_theta_full 29.69
_diffrn_reflns_theta_max 29.69
_diffrn_reflns_theta_min 1.40
_exptl_absorpt_coefficient_mu 0.078
_exptl_absorpt_correction_T_max 0.9953
_exptl_absorpt_correction_T_min 0.9696
_exptl_absorpt_correction_type multi-scan
_exptl_absorpt_process_details sadabs
_exptl_crystal_colour colourless
_exptl_crystal_density_diffrn 1.200
_exptl_crystal_density_method 'not measured'
_exptl_crystal_description prism
_exptl_crystal_F_000 1008
_exptl_crystal_size_max 0.40
_exptl_crystal_size_mid 0.25
_exptl_crystal_size_min 0.06
_refine_diff_density_max 0.442
_refine_diff_density_min -0.345
_refine_diff_density_rms 0.077
_refine_ls_extinction_method none
_refine_ls_goodness_of_fit_ref 1.024
_refine_ls_hydrogen_treatment mixed
_refine_ls_matrix_type full
_refine_ls_number_parameters 657
_refine_ls_number_reflns 13777
_refine_ls_number_restraints 32
_refine_ls_restrained_S_all 1.024
_refine_ls_R_factor_all 0.1346
_refine_ls_R_factor_gt 0.0810
_refine_ls_shift/su_max 0.000
_refine_ls_shift/su_mean 0.000
_refine_ls_structure_factor_coef Fsqd
_refine_ls_weighting_details 'calc w=1/[\s^2^(Fo^2^)+(0.1072P)^2^+2.7725P] where P=(Fo^2^+2Fc^2^)/3'
_refine_ls_weighting_scheme calc
_refine_ls_wR_factor_gt 0.1901
_refine_ls_wR_factor_ref 0.2256
_reflns_number_gt 8842
_reflns_number_total 13777
_reflns_threshold_expression >2sigma(I)
_cod_data_source_file b613972h.txt
_cod_data_source_block gena37
_cod_original_sg_symbol_H-M P-1
_cod_database_code 7101705

loop_
_symmetry_equiv_pos_as_xyz
'x, y, z'
'-x, -y, -z'

loop_
_atom_site_label
_atom_site_type_symbol
_atom_site_fract_x
_atom_site_fract_y
_atom_site_fract_z
_atom_site_U_iso_or_equiv
_atom_site_adp_type
_atom_site_occupancy
_atom_site_symmetry_multiplicity
_atom_site_calc_flag
_atom_site_refinement_flags
_atom_site_disorder_assembly
_atom_site_disorder_group
O1 O 0.2364(2) 0.90105(19) 0.35905(19) 0.0254(6) Uani 1 1 d D . .
H1A H 0.251(9) 0.893(8) 0.298(3) 0.09(3) Uiso 0.50 1 d PD . .
H1 H 0.306(6) 0.917(9) 0.385(6) 0.09(3) Uiso 0.50 1 d PD . .
O2 O 0.4511(2) 0.95019(19) 0.34218(19) 0.0242(6) Uani 1 1 d D . .
H2A H 0.476(8) 0.951(8) 0.281(3) 0.08(3) Uiso 0.50 1 d PD . .
H2 H 0.375(5) 0.931(8) 0.354(6) 0.08(3) Uiso 0.50 1 d PD . .
O3 O 0.4483(2) 0.94903(19) 0.16806(18) 0.0248(7) Uani 1 1 d D . .
H3A H 0.429(10) 0.952(9) 0.230(3) 0.11(4) Uiso 0.50 1 d PD . .
H3 H 0.387(7) 0.928(9) 0.137(6) 0.11(4) Uiso 0.50 1 d PD . .
O4 O 0.2316(2) 0.89900(18) 0.18282(19) 0.0251(6) Uani 1 1 d D . .
H4A H 0.214(6) 0.888(6) 0.2457(19) 0.043(19) Uiso 0.50 1 d PD . .
H4 H 0.313(2) 0.899(6) 0.172(5) 0.043(19) Uiso 0.50 1 d PD . .
O5 O -0.1898(2) 1.18162(18) 0.4192(2) 0.0305(7) Uani 1 1 d . . .
O6 O 0.4263(4) 1.3283(3) 0.4635(3) 0.0711(13) Uani 1 1 d . . .
O7 O 0.3917(3) 1.3282(2) -0.1170(2) 0.0469(9) Uani 1 1 d . . .
O8 O -0.2020(2) 1.18303(19) 0.02151(19) 0.0301(7) Uani 1 1 d . . .
C1 C 0.1588(3) 0.9693(3) 0.3792(2) 0.0193(8) Uani 1 1 d . . .
C2 C 0.0476(3) 0.9857(3) 0.3387(2) 0.0190(8) Uani 1 1 d . . .
C3 C -0.0299(3) 1.0540(3) 0.3602(2) 0.0188(8) Uani 1 1 d . . .
H3X H -0.1063 1.0642 0.3351 0.023 Uiso 1 1 calc R . .
C4 C 0.0000(3) 1.1086(3) 0.4178(2) 0.0196(8) Uani 1 1 d . . .
C5 C 0.1116(3) 1.0910(2) 0.4563(2) 0.0197(8) Uani 1 1 d . . .
H5 H 0.1332 1.1272 0.4961 0.024 Uiso 1 1 calc R . .
C6 C 0.1916(3) 1.0219(3) 0.4378(2) 0.0194(8) Uani 1 1 d . . .
C7 C 0.3119(3) 1.0054(3) 0.4810(3) 0.0213(8) Uani 1 1 d . . .
H7A H 0.3421 0.9397 0.4880 0.026 Uiso 1 1 calc R . .
H7B H 0.3064 1.0187 0.5418 0.026 Uiso 1 1 calc R . .
C8 C -0.0879(3) 1.1821(3) 0.4363(3) 0.0230(9) Uani 1 1 d . . .
C9 C -0.0481(3) 1.2601(3) 0.4721(3) 0.0259(9) Uani 1 1 d . . .
H9A H -0.0041 1.2347 0.5294 0.031 Uiso 1 1 calc R . .
H9B H -0.1167 1.3008 0.4845 0.031 Uiso 1 1 calc R . .
C10 C 0.0289(3) 1.3165(2) 0.4043(3) 0.0284(9) Uani 1 1 d . . .
H10A H 0.1030 1.2779 0.4000 0.034 Uiso 1 1 calc R . .
H10B H -0.0100 1.3316 0.3442 0.034 Uiso 1 1 calc R . .
C11 C 0.0555(4) 1.4045(3) 0.4275(3) 0.0371(11) Uani 1 1 d . . .
H11A H -0.0179 1.4453 0.4271 0.045 Uiso 1 1 calc R . .
H11B H 0.0893 1.3901 0.4893 0.045 Uiso 1 1 calc R . .
C12 C 0.1379(4) 1.4551(3) 0.3642(3) 0.0338(10) Uani 1 1 d . . .
H12A H 0.2109 1.4136 0.3651 0.041 Uiso 1 1 calc R . .
H12B H 0.1040 1.4678 0.3025 0.041 Uiso 1 1 calc R . .
C13 C 0.1680(4) 1.5442(3) 0.3821(3) 0.0476(13) Uani 1 1 d . . .
H13A H 0.0955 1.5864 0.3804 0.057 Uiso 1 1 calc R . .
H13B H 0.2018 1.5320 0.4438 0.057 Uiso 1 1 calc R . .
C14 C 0.2509(4) 1.5918(3) 0.3180(3) 0.0465(13) Uani 1 1 d . . .
H14A H 0.2156 1.6053 0.2567 0.056 Uiso 1 1 calc R . .
H14B H 0.3219 1.5483 0.3183 0.056 Uiso 1 1 calc R . .
C15 C 0.2863(5) 1.6792(3) 0.3352(4) 0.0697(18) Uani 1 1 d . . .
H15A H 0.2172 1.7189 0.3463 0.084 Uiso 1 1 calc R . .
H15B H 0.3259 1.7108 0.2825 0.084 Uiso 1 1 calc R . .
H15C H 0.3388 1.6651 0.3879 0.084 Uiso 1 1 calc R . .
C16 C 0.4608(3) 1.0361(3) 0.3581(2) 0.0192(8) Uani 1 1 d . . .
C17 C 0.3974(3) 1.0647(3) 0.4262(2) 0.0213(9) Uani 1 1 d . . .
C18 C 0.4105(3) 1.1503(3) 0.4425(3) 0.0251(9) Uani 1 1 d . . .
H18 H 0.3665 1.1714 0.4882 0.030 Uiso 1 1 calc R . .
C19 C 0.4874(3) 1.2062(3) 0.3928(3) 0.0234(9) Uani 1 1 d . . .
C20 C 0.5494(3) 1.1762(3) 0.3255(3) 0.0235(9) Uani 1 1 d . . .
H20 H 0.6019 1.2140 0.2921 0.028 Uiso 1 1 calc R . .
C21 C 0.5369(3) 1.0916(3) 0.3051(3) 0.0190(8) Uani 1 1 d . . .
C22 C 0.5986(3) 1.0643(2) 0.2257(3) 0.0214(8) Uani 1 1 d . . .
H22A H 0.6718 1.0927 0.2167 0.026 Uiso 1 1 calc R . .
H22B H 0.6189 0.9967 0.2395 0.026 Uiso 1 1 calc R . .
C23 C 0.4944(4) 1.2993(3) 0.4126(3) 0.0325(10) Uani 1 1 d . . .
C24 C 0.5860(3) 1.3548(3) 0.3676(3) 0.0259(9) Uani 1 1 d D B .
H24A H 0.5762 1.3631 0.3017 0.031 Uiso 1 1 calc R . .
H24B H 0.6628 1.3192 0.3852 0.031 Uiso 1 1 calc R . .
C25 C 0.5862(4) 1.4492(3) 0.3891(3) 0.0407(12) Uani 1 1 d D . .
H25A H 0.5119 1.4872 0.3681 0.049 Uiso 1 1 calc R A 1
H25B H 0.5932 1.4422 0.4551 0.049 Uiso 1 1 calc R A 1
C26 C 0.6862(16) 1.4976(7) 0.3439(18) 0.033(3) Uani 0.71 1 d PD B 1
H26A H 0.6779 1.5054 0.2779 0.039 Uiso 0.71 1 calc PR B 1
H26B H 0.7600 1.4583 0.3636 0.039 Uiso 0.71 1 calc PR B 1
C27 C 0.6920(6) 1.5920(5) 0.3653(5) 0.0352(19) Uani 0.71 1 d PD B 1
H27A H 0.6177 1.6312 0.3468 0.042 Uiso 0.71 1 calc PR B 1
H27B H 0.7025 1.5844 0.4312 0.042 Uiso 0.71 1 calc PR B 1
C28 C 0.7913(6) 1.6398(4) 0.3174(6) 0.041(2) Uani 0.71 1 d PD B 1
H28A H 0.7772 1.6522 0.2515 0.049 Uiso 0.71 1 calc PR B 1
H28B H 0.8646 1.5982 0.3318 0.049 Uiso 0.71 1 calc PR B 1
C29 C 0.8043(6) 1.7308(4) 0.3449(5) 0.0474(17) Uani 0.71 1 d PD B 1
H29A H 0.8096 1.7189 0.4114 0.057 Uiso 0.71 1 calc PR B 1
H29B H 0.8780 1.7525 0.3212 0.057 Uiso 0.71 1 calc PR B 1
C30 C 0.7077(7) 1.8053(5) 0.3124(6) 0.065(2) Uani 0.71 1 d PD B 1
H30A H 0.7082 1.8235 0.2466 0.078 Uiso 0.71 1 calc PR B 1
H30B H 0.7180 1.8584 0.3379 0.078 Uiso 0.71 1 calc PR B 1
H30C H 0.6336 1.7829 0.3315 0.078 Uiso 0.71 1 calc PR B 1
C26A C 0.671(5) 1.5080(19) 0.336(5) 0.033(3) Uani 0.29 1 d PD B 2
H26C H 0.6673 1.5011 0.2729 0.039 Uiso 0.29 1 calc PR B 2
H26D H 0.7499 1.4825 0.3599 0.039 Uiso 0.29 1 calc PR B 2
C27A C 0.6560(15) 1.6104(12) 0.3344(15) 0.0352(19) Uani 0.29 1 d PD B 2
H27C H 0.5836 1.6397 0.3008 0.042 Uiso 0.29 1 calc PR B 2
H27D H 0.6491 1.6192 0.3968 0.042 Uiso 0.29 1 calc PR B 2
C28A C 0.7581(16) 1.6568(11) 0.2903(17) 0.041(2) Uani 0.29 1 d PD B 2
H28C H 0.7717 1.6379 0.2325 0.049 Uiso 0.29 1 calc PR B 2
H28D H 0.8276 1.6318 0.3293 0.049 Uiso 0.29 1 calc PR B 2
C29A C 0.7497(17) 1.7613(10) 0.2713(11) 0.0474(17) Uani 0.29 1 d PD B 2
H29C H 0.8161 1.7822 0.2346 0.057 Uiso 0.29 1 calc PR B 2
H29D H 0.6774 1.7881 0.2363 0.057 Uiso 0.29 1 calc PR B 2
C30A C 0.750(2) 1.7947(15) 0.3580(13) 0.065(2) Uani 0.29 1 d PD B 2
H30D H 0.6708 1.8011 0.3799 0.078 Uiso 0.29 1 calc PR B 2
H30E H 0.7803 1.8544 0.3469 0.078 Uiso 0.29 1 calc PR B 2
H30F H 0.7995 1.7502 0.4032 0.078 Uiso 0.29 1 calc PR B 2
C31 C 0.4502(3) 1.0362(3) 0.1138(2) 0.0191(8) Uani 1 1 d . . .
C32 C 0.5265(3) 1.0930(3) 0.1395(2) 0.0187(8) Uani 1 1 d . . .
C33 C 0.5314(3) 1.1789(3) 0.0826(2) 0.0184(8) Uani 1 1 d . . .
H33 H 0.5838 1.2180 0.0971 0.022 Uiso 1 1 calc R . .
C34 C 0.4620(3) 1.2092(2) 0.0054(2) 0.0173(8) Uani 1 1 d . . .
C35 C 0.3867(3) 1.1500(3) -0.0169(2) 0.0192(8) Uani 1 1 d . . .
H35 H 0.3392 1.1699 -0.0698 0.023 Uiso 1 1 calc R . .
C36 C 0.3805(3) 1.0636(3) 0.0367(2) 0.0187(8) Uani 1 1 d . . .
C37 C 0.2966(3) 1.0022(3) 0.0116(3) 0.0213(9) Uani 1 1 d . . .
H37A H 0.2875 1.0148 -0.0548 0.026 Uiso 1 1 calc R . .
H37B H 0.3289 0.9369 0.0329 0.026 Uiso 1 1 calc R . .
C38 C 0.4631(3) 1.3017(3) -0.0570(3) 0.0243(9) Uani 1 1 d . . .
C39 C 0.5564(3) 1.3594(3) -0.0433(3) 0.0231(9) Uani 1 1 d . . .
H39A H 0.6332 1.3240 -0.0465 0.028 Uiso 1 1 calc R . .
H39B H 0.5499 1.3721 0.0177 0.028 Uiso 1 1 calc R . .
C40 C 0.5500(3) 1.4508(2) -0.1127(3) 0.0260(9) Uani 1 1 d . . .
H40A H 0.5552 1.4385 -0.1739 0.031 Uiso 1 1 calc R . .
H40B H 0.4742 1.4871 -0.1086 0.031 Uiso 1 1 calc R . .
C41 C 0.6471(3) 1.5066(3) -0.0981(3) 0.0268(9) Uani 1 1 d . . .
H41A H 0.7227 1.4704 -0.1031 0.032 Uiso 1 1 calc R . .
H41B H 0.6427 1.5176 -0.0364 0.032 Uiso 1 1 calc R . .
C42 C 0.6413(3) 1.5990(2) -0.1657(3) 0.0229(8) Uani 1 1 d . . .
H42A H 0.5654 1.6351 -0.1612 0.027 Uiso 1 1 calc R . .
H42B H 0.6467 1.5881 -0.2274 0.027 Uiso 1 1 calc R . .
C43 C 0.7387(3) 1.6551(2) -0.1499(3) 0.0235(9) Uani 1 1 d . . .
H43A H 0.7325 1.6667 -0.0884 0.028 Uiso 1 1 calc R . .
H43B H 0.8144 1.6184 -0.1533 0.028 Uiso 1 1 calc R . .
C44 C 0.7353(3) 1.7463(2) -0.2172(3) 0.0249(9) Uani 1 1 d . . .
H44A H 0.6592 1.7827 -0.2142 0.030 Uiso 1 1 calc R . .
H44B H 0.7424 1.7347 -0.2786 0.030 Uiso 1 1 calc R . .
C45 C 0.8312(3) 1.8023(2) -0.2007(3) 0.0318(9) Uani 1 1 d . . .
H45A H 0.8124 1.8290 -0.1485 0.038 Uiso 1 1 calc R . .
H45B H 0.8380 1.8516 -0.2539 0.038 Uiso 1 1 calc R . .
H45C H 0.9049 1.7622 -0.1890 0.038 Uiso 1 1 calc R . .
C46 C 0.1510(3) 0.9679(3) 0.1367(3) 0.0201(8) Uani 1 1 d . . .
C47 C 0.1787(3) 1.0181(3) 0.0526(2) 0.0181(8) Uani 1 1 d . . .
C48 C 0.0960(3) 1.0874(2) 0.0069(3) 0.0201(8) Uani 1 1 d . . .
H48 H 0.1135 1.1228 -0.0503 0.024 Uiso 1 1 calc R . .
C49 C -0.0121(3) 1.1058(3) 0.0436(2) 0.0188(8) Uani 1 1 d . . .
C50 C -0.0372(3) 1.0540(3) 0.1269(3) 0.0204(9) Uani 1 1 d . . .
H50 H -0.1109 1.0661 0.1519 0.025 Uiso 1 1 calc R . .
C51 C 0.0432(3) 0.9846(3) 0.1749(3) 0.0188(8) Uani 1 1 d . . .
C52 C 0.0158(3) 0.9339(2) 0.2694(3) 0.0224(8) Uani 1 1 d . . .
H52A H -0.0680 0.9270 0.2726 0.027 Uiso 1 1 calc R . .
H52B H 0.0596 0.8717 0.2828 0.027 Uiso 1 1 calc R . .
C53 C -0.1025(3) 1.1801(3) -0.0042(3) 0.0219(9) Uani 1 1 d . . .
C54 C -0.0680(3) 1.2536(3) -0.0806(3) 0.0272(9) Uani 1 1 d . . .
H54A H -0.1385 1.2935 -0.1078 0.033 Uiso 1 1 calc R . .
H54B H -0.0311 1.2243 -0.1275 0.033 Uiso 1 1 calc R . .
C55 C 0.0165(4) 1.3133(3) -0.0503(3) 0.0272(10) Uani 1 1 d . . .
H55A H -0.0063 1.3240 0.0096 0.033 Uiso 1 1 calc R . .
H55B H 0.0955 1.2795 -0.0440 0.033 Uiso 1 1 calc R . .
C56 C 0.0187(3) 1.4054(2) -0.1157(3) 0.0251(8) Uani 1 1 d . . .
H56A H -0.0585 1.4416 -0.1175 0.030 Uiso 1 1 calc R . .
H56B H 0.0338 1.3948 -0.1768 0.030 Uiso 1 1 calc R . .
C57 C 0.1099(3) 1.4609(3) -0.0908(3) 0.0269(9) Uani 1 1 d . . .
H57A H 0.1877 1.4271 -0.0940 0.032 Uiso 1 1 calc R . .
H57B H 0.0987 1.4672 -0.0279 0.032 Uiso 1 1 calc R . .
C58 C 0.1052(3) 1.5565(2) -0.1524(3) 0.0262(8) Uani 1 1 d . . .
H58A H 0.0280 1.5907 -0.1479 0.031 Uiso 1 1 calc R . .
H58B H 0.1139 1.5500 -0.2154 0.031 Uiso 1 1 calc R . .
C59 C 0.1985(3) 1.6125(3) -0.1302(3) 0.0287(9) Uani 1 1 d . . .
H59A H 0.1920 1.6170 -0.0665 0.034 Uiso 1 1 calc R . .
H59B H 0.2758 1.5799 -0.1374 0.034 Uiso 1 1 calc R . .
C60 C 0.1891(3) 1.7087(2) -0.1896(3) 0.0313(9) Uani 1 1 d . . .
H60A H 0.2049 1.7049 -0.2520 0.038 Uiso 1 1 calc R . .
H60B H 0.2457 1.7436 -0.1687 0.038 Uiso 1 1 calc R . .
H60C H 0.1107 1.7398 -0.1864 0.038 Uiso 1 1 calc R . .

loop_
_atom_site_aniso_label
_atom_site_aniso_U_11
_atom_site_aniso_U_22
_atom_site_aniso_U_33
_atom_site_aniso_U_23
_atom_site_aniso_U_13
_atom_site_aniso_U_12
O1 0.0235(15) 0.0214(16) 0.0284(16) -0.0015(13) 0.0032(13) 0.0020(12)
O2 0.0209(15) 0.0197(15) 0.0302(15) -0.0022(12) -0.0011(13) -0.0018(12)
O3 0.0263(16) 0.0205(16) 0.0260(15) -0.0022(12) 0.0035(13) -0.0020(12)
O4 0.0204(15) 0.0196(15) 0.0309(16) 0.0019(13) -0.0005(13) 0.0007(12)
O5 0.0175(14) 0.0297(15) 0.0414(18) -0.0030(14) 0.0035(14) -0.0002(11)
O6 0.085(3) 0.059(3) 0.090(3) -0.048(2) 0.054(3) -0.033(2)
O7 0.0417(18) 0.0355(17) 0.056(2) 0.0136(16) -0.0213(17) -0.0173(14)
O8 0.0198(14) 0.0277(16) 0.0416(18) -0.0052(13) 0.0015(13) -0.0033(12)
C1 0.0172(19) 0.019(2) 0.0196(19) 0.0010(16) 0.0043(16) -0.0045(16)
C2 0.019(2) 0.018(2) 0.0173(18) 0.0046(15) 0.0038(16) -0.0061(16)
C3 0.0136(18) 0.022(2) 0.0176(19) 0.0041(15) 0.0013(15) -0.0044(16)
C4 0.0171(19) 0.020(2) 0.0194(19) -0.0003(15) 0.0051(15) -0.0024(15)
C5 0.0227(19) 0.021(2) 0.0157(18) -0.0025(16) 0.0044(16) -0.0053(16)
C6 0.0168(18) 0.022(2) 0.0158(18) 0.0049(15) 0.0032(15) -0.0045(16)
C7 0.0158(19) 0.025(2) 0.0187(19) 0.0027(16) -0.0013(16) 0.0012(15)
C8 0.022(2) 0.025(2) 0.0173(18) 0.0051(17) 0.0034(17) -0.0039(16)
C9 0.022(2) 0.026(2) 0.030(2) -0.0083(18) 0.0071(18) 0.0000(17)
C10 0.030(2) 0.026(2) 0.028(2) -0.001(2) -0.002(2) -0.0075(17)
C11 0.041(3) 0.028(2) 0.045(3) -0.012(2) 0.014(2) -0.010(2)
C12 0.035(2) 0.030(2) 0.038(2) -0.008(2) 0.003(2) -0.0086(18)
C13 0.055(3) 0.030(2) 0.063(3) -0.015(2) 0.015(3) -0.018(2)
C14 0.051(3) 0.035(2) 0.052(3) -0.003(2) -0.001(2) -0.014(2)
C15 0.085(4) 0.041(3) 0.091(5) -0.019(3) 0.029(4) -0.032(3)
C16 0.0117(18) 0.021(2) 0.021(2) 0.0010(16) -0.0035(15) 0.0035(15)
C17 0.0125(18) 0.027(2) 0.020(2) 0.0015(16) -0.0053(15) 0.0001(16)
C18 0.0176(19) 0.034(2) 0.023(2) -0.0056(19) 0.0000(18) -0.0001(16)
C19 0.0176(19) 0.027(2) 0.024(2) -0.0030(17) -0.0017(16) -0.0026(16)
C20 0.0157(19) 0.028(2) 0.024(2) 0.0007(17) -0.0033(16) -0.0039(17)
C21 0.0125(18) 0.021(2) 0.0209(19) -0.0023(16) -0.0023(15) 0.0025(15)
C22 0.0130(16) 0.0196(15) 0.030(2) -0.0027(18) 0.0006(17) -0.0012(13)
C23 0.029(2) 0.035(2) 0.036(2) -0.014(2) 0.005(2) -0.0023(18)
C24 0.021(2) 0.025(2) 0.032(2) -0.0084(17) -0.0008(17) -0.0009(16)
C25 0.044(3) 0.033(2) 0.049(3) -0.013(2) 0.007(2) -0.009(2)
C26 0.032(6) 0.027(3) 0.043(5) -0.016(4) 0.000(5) -0.002(4)
C27 0.026(4) 0.031(4) 0.052(6) -0.018(3) 0.001(3) 0.001(3)
C28 0.033(4) 0.023(3) 0.068(7) -0.015(4) -0.007(4) 0.002(3)
C29 0.050(5) 0.039(4) 0.052(4) -0.010(3) -0.009(3) -0.004(3)
C30 0.085(7) 0.039(4) 0.065(7) -0.006(5) -0.014(5) 0.008(4)
C26A 0.032(6) 0.027(3) 0.043(5) -0.016(4) 0.000(5) -0.002(4)
C27A 0.026(4) 0.031(4) 0.052(6) -0.018(3) 0.001(3) 0.001(3)
C28A 0.033(4) 0.023(3) 0.068(7) -0.015(4) -0.007(4) 0.002(3)
C29A 0.050(5) 0.039(4) 0.052(4) -0.010(3) -0.009(3) -0.004(3)
C30A 0.085(7) 0.039(4) 0.065(7) -0.006(5) -0.014(5) 0.008(4)
C31 0.0171(19) 0.018(2) 0.0211(19) -0.0025(16) 0.0056(16) -0.0022(16)
C32 0.0118(17) 0.023(2) 0.0217(19) -0.0079(16) 0.0039(15) 0.0001(16)
C33 0.0094(17) 0.021(2) 0.026(2) -0.0080(16) 0.0040(15) -0.0038(15)
C34 0.0106(16) 0.0201(19) 0.0203(19) -0.0033(15) 0.0022(15) -0.0004(14)
C35 0.0158(18) 0.024(2) 0.0186(19) -0.0047(16) 0.0019(15) -0.0057(16)
C36 0.0145(18) 0.022(2) 0.021(2) -0.0076(16) 0.0050(15) -0.0050(15)
C37 0.023(2) 0.021(2) 0.022(2) -0.0078(16) 0.0034(16) -0.0050(16)
C38 0.020(2) 0.025(2) 0.027(2) -0.0008(17) 0.0003(18) -0.0066(17)
C39 0.0151(19) 0.022(2) 0.030(2) 0.0008(16) 0.0000(16) -0.0059(16)
C40 0.0218(19) 0.0211(18) 0.034(2) 0.0000(17) 0.0050(18) -0.0083(15)
C41 0.023(2) 0.022(2) 0.034(2) -0.0003(17) 0.0008(18) -0.0059(17)
C42 0.0173(17) 0.0206(16) 0.030(2) -0.0026(19) 0.0042(19) -0.0067(13)
C43 0.0172(18) 0.0206(17) 0.031(2) -0.0001(16) -0.0020(16) -0.0038(15)
C44 0.0196(19) 0.0210(18) 0.032(2) 0.0011(16) -0.0034(16) -0.0046(15)
C45 0.035(2) 0.0233(17) 0.034(2) 0.002(2) -0.006(2) -0.0109(16)
C46 0.021(2) 0.0139(19) 0.026(2) -0.0057(16) -0.0016(17) -0.0036(16)
C47 0.0177(18) 0.0170(19) 0.024(2) -0.0103(16) 0.0029(16) -0.0082(15)
C48 0.022(2) 0.018(2) 0.0233(19) -0.0054(16) 0.0019(17) -0.0105(16)
C49 0.0167(18) 0.0155(19) 0.026(2) -0.0062(16) -0.0004(16) -0.0042(15)
C50 0.0129(19) 0.022(2) 0.029(2) -0.0084(17) 0.0039(16) -0.0080(16)
C51 0.0200(19) 0.018(2) 0.0201(19) -0.0044(16) 0.0021(16) -0.0103(16)
C52 0.0158(16) 0.0192(15) 0.030(2) 0.0012(19) 0.0046(19) -0.0072(13)
C53 0.024(2) 0.017(2) 0.026(2) -0.0063(16) -0.0043(17) -0.0063(17)
C54 0.023(2) 0.024(2) 0.031(2) 0.0015(19) -0.0072(19) -0.0046(16)
C55 0.027(2) 0.021(2) 0.030(2) 0.0032(17) -0.0070(18) -0.0059(18)
C56 0.0212(19) 0.0193(17) 0.031(2) 0.0021(19) -0.0031(19) -0.0007(14)
C57 0.024(2) 0.022(2) 0.032(2) -0.0003(17) -0.0011(18) -0.0042(16)
C58 0.0223(19) 0.0214(16) 0.032(2) 0.002(2) 0.001(2) -0.0054(14)
C59 0.026(2) 0.026(2) 0.033(2) -0.0003(17) -0.0032(18) -0.0071(17)
C60 0.027(2) 0.0291(18) 0.036(2) 0.000(2) 0.000(2) -0.0125(16)

loop_
_atom_type_symbol
_atom_type_description
_atom_type_scat_dispersion_real
_atom_type_scat_dispersion_imag
_atom_type_scat_source
C C 0.0033 0.0016 'International Tables Vol C Tables 4.2.6.8 and 6.1.1.4'
H H 0.0000 0.0000 'International Tables Vol C Tables 4.2.6.8 and 6.1.1.4'
O O 0.0106 0.0060 'International Tables Vol C Tables 4.2.6.8 and 6.1.1.4'

loop_
_geom_angle_atom_site_label_1
_geom_angle_atom_site_label_2
_geom_angle_atom_site_label_3
_geom_angle
O1 C1 C6 120.0(4)
O1 C1 C2 118.7(3)
C6 C1 C2 121.3(4)
C3 C2 C1 118.1(4)
C3 C2 C52 120.8(3)
C1 C2 C52 121.1(4)
C2 C3 C4 122.3(4)
C3 C4 C5 118.2(4)
C3 C4 C8 119.0(4)
C5 C4 C8 122.8(3)
C6 C5 C4 121.4(4)
C5 C6 C1 118.7(4)
C5 C6 C7 119.6(3)
C1 C6 C7 121.7(4)
C6 C7 C17 113.0(3)
O5 C8 C4 120.3(4)
O5 C8 C9 120.4(4)
C4 C8 C9 119.2(3)
C8 C9 C10 111.2(3)
C11 C10 C9 114.5(4)
C12 C11 C10 113.7(4)
C13 C12 C11 117.0(4)
C14 C13 C12 115.2(4)
C13 C14 C15 117.0(4)
O2 C16 C17 119.3(3)
O2 C16 C21 118.7(3)
C17 C16 C21 121.9(4)
C18 C17 C16 118.5(3)
C18 C17 C7 120.0(4)
C16 C17 C7 121.5(3)
C17 C18 C19 121.1(4)
C20 C19 C18 119.3(4)
C20 C19 C23 122.5(3)
C18 C19 C23 118.1(4)
C19 C20 C21 121.6(3)
C20 C21 C16 117.6(3)
C20 C21 C22 120.2(3)
C16 C21 C22 122.2(3)
C32 C22 C21 112.9(3)
O6 C23 C24 121.4(4)
O6 C23 C19 120.3(4)
C24 C23 C19 118.3(4)
C23 C24 C25 115.5(3)
C26A C25 C26 9(4)
C26A C25 C24 114.7(14)
C26 C25 C24 111.2(6)
C25 C26 C27 113.2(9)
C28 C27 C26 111.9(6)
C27 C28 C29 112.2(7)
C30 C29 C28 114.4(6)
C25 C26A C27A 118(2)
C28A C27A C26A 111.4(15)
C27A C28A C29A 118.4(16)
C30A C29A C28A 111.0(15)
C36 C31 O3 119.8(3)
C36 C31 C32 122.6(3)
O3 C31 C32 117.5(3)
C33 C32 C31 117.1(3)
C33 C32 C22 120.5(3)
C31 C32 C22 122.4(3)
C34 C33 C32 121.9(3)
C33 C34 C35 118.7(3)
C33 C34 C38 123.7(3)
C35 C34 C38 117.6(3)
C36 C35 C34 121.4(4)
C35 C36 C31 118.3(3)
C35 C36 C37 120.0(3)
C31 C36 C37 121.8(3)
C47 C37 C36 111.5(3)
O7 C38 C34 120.5(3)
O7 C38 C39 121.2(4)
C34 C38 C39 118.4(3)
C38 C39 C40 113.2(3)
C41 C40 C39 111.9(3)
C40 C41 C42 112.9(3)
C41 C42 C43 112.5(3)
C44 C43 C42 113.2(3)
C43 C44 C45 113.0(3)
O4 C46 C47 118.9(4)
O4 C46 C51 119.2(3)
C47 C46 C51 121.8(4)
C46 C47 C48 118.1(4)
C46 C47 C37 122.3(4)
C48 C47 C37 119.6(3)
C47 C48 C49 121.3(3)
C50 C49 C48 119.1(4)
C50 C49 C53 118.7(3)
C48 C49 C53 122.3(3)
C49 C50 C51 121.4(4)
C50 C51 C46 118.3(3)
C50 C51 C52 119.8(3)
C46 C51 C52 121.7(4)
C2 C52 C51 110.9(2)
O8 C53 C49 120.0(3)
O8 C53 C54 120.3(4)
C49 C53 C54 119.6(3)
C53 C54 C55 112.6(3)
C56 C55 C54 112.8(3)
C55 C56 C57 113.0(3)
C56 C57 C58 112.7(3)
C57 C58 C59 113.6(3)
C60 C59 C58 112.8(3)

loop_
_geom_bond_atom_site_label_1
_geom_bond_atom_site_label_2
_geom_bond_distance
O1 C1 1.371(5)
O2 C16 1.380(5)
O3 C31 1.387(4)
O4 C46 1.377(5)
O5 C8 1.213(4)
O6 C23 1.218(5)
O7 C38 1.203(5)
O8 C53 1.218(4)
C1 C6 1.396(5)
C1 C2 1.405(5)
C2 C3 1.379(5)
C2 C52 1.512(5)
C3 C4 1.395(5)
C4 C5 1.397(5)
C4 C8 1.488(5)
C5 C6 1.387(5)
C6 C7 1.515(5)
C7 C17 1.531(5)
C8 C9 1.513(5)
C9 C10 1.538(5)
C10 C11 1.505(5)
C11 C12 1.504(5)
C12 C13 1.502(5)
C13 C14 1.495(6)
C14 C15 1.495(6)
C16 C17 1.387(5)
C16 C21 1.412(5)
C17 C18 1.386(5)
C18 C19 1.401(5)
C19 C20 1.378(5)
C19 C23 1.504(5)
C20 C21 1.394(5)
C21 C22 1.514(5)
C22 C32 1.512(5)
C23 C24 1.497(5)
C24 C25 1.523(5)
C25 C26A 1.510(19)
C25 C26 1.522(10)
C26 C27 1.532(12)
C27 C28 1.526(9)
C28 C29 1.538(9)
C29 C30 1.490(9)
C26A C27A 1.522(18)
C27A C28A 1.522(17)
C28A C29A 1.522(16)
C29A C30A 1.513(16)
C31 C36 1.386(5)
C31 C32 1.410(5)
C32 C33 1.393(5)
C33 C34 1.387(5)
C34 C35 1.408(5)
C34 C38 1.501(5)
C35 C36 1.381(5)
C36 C37 1.520(5)
C37 C47 1.518(5)
C38 C39 1.506(5)
C39 C40 1.529(5)
C40 C41 1.524(5)
C41 C42 1.529(5)
C42 C43 1.534(4)
C43 C44 1.514(5)
C44 C45 1.524(5)
C46 C47 1.393(5)
C46 C51 1.398(5)
C47 C48 1.394(5)
C48 C49 1.396(5)
C49 C50 1.384(5)
C49 C53 1.499(6)
C50 C51 1.390(5)
C51 C52 1.524(5)
C53 C54 1.504(5)
C54 C55 1.538(5)
C55 C56 1.518(5)
C56 C57 1.518(5)
C57 C58 1.527(5)
C58 C59 1.528(5)
C59 C60 1.518(5)
